data_4130092
loop_
_publ_author_name
'Nagamani, Chikkannagari'
'Liu, Huiying'
'Moore, Jeffrey S.'

_publ_section_title
;
 Mechanogeneration of Acid from Oxime Sulfonates.
;
_journal_issue 8
_journal_name_full 'Journal of the American Chemical Society'
_journal_page_first 2540
_journal_page_last 2543
_journal_paper_doi 10.1021/jacs.6b00097
_journal_volume 138
_journal_year 2016
_chemical_formula_moiety 'C9 H8 F3 N O2'
_chemical_formula_sum 'C9 H8 F3 N O2'
_chemical_formula_weight 219.16
_space_group_crystal_system orthorhombic
_space_group_IT_number 60
_space_group_name_Hall '-P 2n 2ab'
_space_group_name_H-M_alt 'P b c n'
_atom_sites_solution_hydrogens mixed
_audit_creation_method SHELXL-2014/6
_audit_update_record
; 
? 
;
_cell_angle_alpha 90
_cell_angle_beta 90
_cell_angle_gamma 90
_cell_formula_units_Z 8
_cell_length_a 24.3659(11)
_cell_length_b 10.1608(5)
_cell_length_c 7.6406(3)
_cell_measurement_reflns_used 9808
_cell_measurement_temperature 100(2)
_cell_measurement_theta_max 72.19
_cell_measurement_theta_min 3.63
_cell_volume 1891.64(15)
_computing_cell_refinement 'SAINT V8.34A (Bruker, 2005)'
_computing_data_collection 'APEX2 V2014.9-0 (Bruker, 2014)'
_computing_data_reduction
; 
SAINT V8.34A, XPREP v2014/2, SADABS V2014/4, TWINABS V2012/1 
(Bruker, 2012 & 2014) 
;
_computing_molecular_graphics
; 
SHELXTL v2014-4 (Bruker, 2014), CrystalMaker v2.7.7 (CrystalMaker, 1994) 
;
_computing_publication_material 'XCIF V2014-2 (Bruker, 2014)'
_computing_structure_refinement 'SHELX-2014-6 (Sheldrick, 2014)'
_computing_structure_solution 'SHELX-2014-4 (Sheldrick, 2014)'
_diffrn_ambient_temperature 100(2)
_diffrn_measured_fraction_theta_full 0.999
_diffrn_measured_fraction_theta_max 0.999
_diffrn_measurement_device 'Bruker D8 Venture/Photon 100'
_diffrn_measurement_method 'profile data from \f and \w scans'
_diffrn_radiation_monochromator 'multilayer mirrors'
_diffrn_radiation_source 'microfocus sealed tube'
_diffrn_radiation_type CuK\a
_diffrn_radiation_wavelength 1.54178
_diffrn_radiation_wavelength_id cd39vsax
_diffrn_reflns_av_R_equivalents 0.0304
_diffrn_reflns_av_unetI/netI 0.0143
_diffrn_reflns_Laue_measured_fraction_full 0.999
_diffrn_reflns_Laue_measured_fraction_max 0.999
_diffrn_reflns_limit_h_max 30
_diffrn_reflns_limit_h_min -30
_diffrn_reflns_limit_k_max 12
_diffrn_reflns_limit_k_min -12
_diffrn_reflns_limit_l_max 9
_diffrn_reflns_limit_l_min -9
_diffrn_reflns_number 39997
_diffrn_reflns_point_group_measured_fraction_full 0.999
_diffrn_reflns_point_group_measured_fraction_max 0.999
_diffrn_reflns_theta_full 67.679
_diffrn_reflns_theta_max 72.182
_diffrn_reflns_theta_min 3.628
_exptl_absorpt_coefficient_mu 1.307
_exptl_absorpt_correction_T_max 0.79188
_exptl_absorpt_correction_T_min 0.60764
_exptl_absorpt_correction_type integration
_exptl_absorpt_process_details 'SADABS V2014/4 (Bruker, 2014)'
_exptl_crystal_colour colourless
_exptl_crystal_density_diffrn 1.539
_exptl_crystal_density_method 'not measured'
_exptl_crystal_description block
_exptl_crystal_F_000 896
_exptl_crystal_id cd39vsax
_exptl_crystal_preparation
; 
The data crystal was mounted using oil (Parantone-N, Exxon) to a 
0.3 mm cryo-loop (Hampton Research) with the (-1 -2 2) scattering 
planes roughly normal to the spindle axis. 
;
_exptl_crystal_size_max 0.504
_exptl_crystal_size_mid 0.333
_exptl_crystal_size_min 0.332
_refine_diff_density_max 0.481
_refine_diff_density_min -0.699
_refine_diff_density_rms 0.225
_refine_ls_extinction_coef 0.0444(18)
_refine_ls_extinction_expression Fc^*^=kFc[1+0.001xFc^2^\l^3^/sin(2\q)]^-1/4^
_refine_ls_extinction_method SHELXL
_refine_ls_goodness_of_fit_ref 1.184
_refine_ls_hydrogen_treatment mixed
_refine_ls_matrix_type full
_refine_ls_number_parameters 141
_refine_ls_number_reflns 1874
_refine_ls_number_restraints 0
_refine_ls_restrained_S_all 1.184
_refine_ls_R_factor_all 0.0477
_refine_ls_R_factor_gt 0.0476
_refine_ls_shift/su_max 0.000
_refine_ls_shift/su_mean 0.000
_refine_ls_structure_factor_coef Fsqd
_refine_ls_weighting_details 'w=1/[\s^2^(Fo^2^)+(0.0606P)^2^+0.4501P] where P=(Fo^2^+2Fc^2^)/3'
_refine_ls_weighting_scheme calc
_refine_ls_wR_factor_gt 0.1069
_refine_ls_wR_factor_ref 0.1071
_reflns_Friedel_coverage 0.000
_reflns_number_gt 1857
_reflns_number_total 1874
_reflns_threshold_expression 'I > 2\s(I)'
_cod_data_source_file ja6b00097_si_002.cif
_cod_data_source_block cd39vsax
_cod_database_code 4130092
_shelx_space_group_comment
; 
The symmetry employed for this shelxl refinement is uniquely defined 
by the following loop, which should always be used as a source of 
symmetry information in preference to the above space-group names. 
They are only intended as comments. 
;
_shelx_estimated_absorpt_t_min 0.559
_shelx_estimated_absorpt_t_max 0.671
_shelxl_version_number 2014/6

loop_
_space_group_symop_operation_xyz
'x, y, z'
'-x+1/2, -y+1/2, z+1/2'
'-x, y, -z+1/2'
'x+1/2, -y+1/2, -z'
'-x, -y, -z'
'x-1/2, y-1/2, -z-1/2'
'x, -y, z-1/2'
'-x-1/2, y-1/2, z'

loop_
_atom_site_label
_atom_site_type_symbol
_atom_site_fract_x
_atom_site_fract_y
_atom_site_fract_z
_atom_site_U_iso_or_equiv
_atom_site_adp_type
_atom_site_occupancy
_atom_site_site_symmetry_order
_atom_site_calc_flag
_atom_site_refinement_flags_posn
_atom_site_refinement_flags_adp
F1 F 0.42159(3) 0.89315(7) 0.64862(12) 0.0412(3) Uani 1 1 d . .
F2 F 0.42978(4) 0.87042(9) 0.37049(13) 0.0462(3) Uani 1 1 d . .
F3 F 0.49610(4) 0.81517(8) 0.54003(13) 0.0433(3) Uani 1 1 d . .
N1 N 0.45433(5) 0.58866(11) 0.52120(16) 0.0348(3) Uani 1 1 d . .
O1 O 0.43498(4) 0.46013(9) 0.52145(15) 0.0421(3) Uani 1 1 d . .
H1 H 0.4651(10) 0.418(2) 0.507(3) 0.063 Uiso 1 1 d . U
O2 O 0.18986(4) 0.59046(8) 0.60259(11) 0.0302(3) Uani 1 1 d . .
C1 C 0.35749(5) 0.66065(11) 0.55938(15) 0.0262(3) Uani 1 1 d . .
C2 C 0.33620(5) 0.55418(11) 0.65589(15) 0.0280(3) Uani 1 1 d . .
H2 H 0.3606 0.4948 0.7123 0.034 Uiso 1 1 calc R U
C3 C 0.28055(5) 0.53522(11) 0.66937(15) 0.0280(3) Uani 1 1 d . .
H3 H 0.2668 0.4632 0.7354 0.034 Uiso 1 1 calc R U
C4 C 0.24398(5) 0.62095(11) 0.58679(14) 0.0251(3) Uani 1 1 d . .
C5 C 0.26412(5) 0.72976(11) 0.49676(14) 0.0257(3) Uani 1 1 d . .
H5 H 0.2395 0.7905 0.4442 0.031 Uiso 1 1 calc R U
C6 C 0.32042(5) 0.74903(11) 0.48425(14) 0.0258(3) Uani 1 1 d . .
H6 H 0.3340 0.8238 0.4234 0.031 Uiso 1 1 calc R U
C7 C 0.41720(6) 0.67683(12) 0.53771(16) 0.0295(3) Uani 1 1 d . .
C8 C 0.44150(6) 0.81427(12) 0.52456(18) 0.0327(3) Uani 1 1 d . .
C9 C 0.15148(6) 0.67018(14) 0.50879(19) 0.0366(3) Uani 1 1 d . .
H9A H 0.1527 0.7604 0.5539 0.055 Uiso 1 1 calc R U
H9B H 0.1144 0.6345 0.5241 0.055 Uiso 1 1 calc R U
H9C H 0.1610 0.6703 0.3841 0.055 Uiso 1 1 calc R U

loop_
_atom_site_aniso_label
_atom_site_aniso_U_11
_atom_site_aniso_U_22
_atom_site_aniso_U_33
_atom_site_aniso_U_23
_atom_site_aniso_U_13
_atom_site_aniso_U_12
F1 0.0503(5) 0.0227(4) 0.0507(5) -0.0099(3) 0.0053(4) -0.0015(3)
F2 0.0545(5) 0.0405(5) 0.0435(5) 0.0158(4) -0.0002(4) -0.0043(4)
F3 0.0384(5) 0.0313(4) 0.0601(6) -0.0022(4) -0.0003(4) -0.0007(3)
N1 0.0409(6) 0.0218(6) 0.0418(7) -0.0052(4) -0.0046(5) 0.0031(4)
O1 0.0397(6) 0.0200(5) 0.0668(7) -0.0088(4) -0.0030(5) 0.0047(4)
O2 0.0401(5) 0.0232(4) 0.0273(5) 0.0012(3) 0.0016(3) -0.0008(3)
C1 0.0400(7) 0.0184(5) 0.0201(5) -0.0030(4) -0.0019(5) 0.0031(4)
C2 0.0461(7) 0.0189(5) 0.0190(6) 0.0000(4) -0.0024(5) 0.0069(5)
C3 0.0496(7) 0.0158(5) 0.0186(6) 0.0008(4) 0.0023(5) 0.0022(5)
C4 0.0402(7) 0.0188(5) 0.0162(5) -0.0037(4) 0.0012(4) 0.0005(4)
C5 0.0418(7) 0.0169(5) 0.0184(5) -0.0002(4) -0.0019(4) 0.0040(5)
C6 0.0421(7) 0.0148(5) 0.0206(5) 0.0003(4) -0.0001(5) 0.0015(5)
C7 0.0411(7) 0.0217(6) 0.0256(6) -0.0021(5) -0.0033(5) 0.0035(5)
C8 0.0382(7) 0.0245(6) 0.0353(7) 0.0001(5) 0.0006(5) 0.0023(5)
C9 0.0382(7) 0.0332(7) 0.0384(7) 0.0044(5) -0.0037(5) -0.0014(5)

loop_
_atom_type_symbol
_atom_type_description
_atom_type_scat_dispersion_real
_atom_type_scat_dispersion_imag
_atom_type_scat_source
C C 0.0181 0.0091 'International Tables Vol C Tables 4.2.6.8 and 6.1.1.4'
H H 0.0000 0.0000 'International Tables Vol C Tables 4.2.6.8 and 6.1.1.4'
N N 0.0311 0.0180 'International Tables Vol C Tables 4.2.6.8 and 6.1.1.4'
O O 0.0492 0.0322 'International Tables Vol C Tables 4.2.6.8 and 6.1.1.4'
F F 0.0727 0.0534 'International Tables Vol C Tables 4.2.6.8 and 6.1.1.4'

loop_
_exptl_crystal_face_index_h
_exptl_crystal_face_index_k
_exptl_crystal_face_index_l
_exptl_crystal_face_perp_dist
0.00 0.00 1.00 0.2520
0.00 0.00 -1.00 0.2130
0.00 -1.00 0.00 0.1740
0.00 1.00 0.00 0.1540
1.00 0.00 0.00 0.0500
-1.00 0.00 0.00 0.1570
-3.00 -2.00 0.00 0.1660

loop_
_geom_angle_atom_site_label_1
_geom_angle_atom_site_label_2
_geom_angle_atom_site_label_3
_geom_angle
C7 N1 O1 114.73(12)
N1 O1 H1 100.4(15)
C4 O2 C9 117.43(10)
C6 C1 C2 118.08(12)
C6 C1 C7 121.37(11)
C2 C1 C7 120.55(11)
C3 C2 C1 120.71(11)
C3 C2 H2 119.6
C1 C2 H2 119.6
C2 C3 C4 120.57(11)
C2 C3 H3 119.7
C4 C3 H3 119.7
O2 C4 C5 124.54(11)
O2 C4 C3 115.88(10)
C5 C4 C3 119.59(12)
C6 C5 C4 119.63(11)
C6 C5 H5 120.2
C4 C5 H5 120.2
C5 C6 C1 121.31(11)
C5 C6 H6 119.3
C1 C6 H6 119.3
N1 C7 C1 129.13(12)
N1 C7 C8 111.18(12)
C1 C7 C8 119.64(11)
F1 C8 F3 107.19(11)
F1 C8 F2 106.94(11)
F3 C8 F2 106.69(11)
F1 C8 C7 111.33(11)
F3 C8 C7 112.85(11)
F2 C8 C7 111.50(11)
O2 C9 H9A 109.5
O2 C9 H9B 109.5
H9A C9 H9B 109.5
O2 C9 H9C 109.5
H9A C9 H9C 109.5
H9B C9 H9C 109.5

loop_
_geom_bond_atom_site_label_1
_geom_bond_atom_site_label_2
_geom_bond_distance
F1 C8 1.3328(16)
F2 C8 1.3390(16)
F3 C8 1.3358(17)
N1 C7 1.2794(18)
N1 O1 1.3885(15)
O1 H1 0.86(2)
O2 C4 1.3600(15)
O2 C9 1.4298(16)
C1 C6 1.3971(17)
C1 C2 1.4083(17)
C1 C7 1.4735(19)
C2 C3 1.3735(19)
C2 H2 0.9500
C3 C4 1.3967(17)
C3 H3 0.9500
C4 C5 1.3915(16)
C5 C6 1.3890(19)
C5 H5 0.9500
C6 H6 0.9500
C7 C8 1.5201(18)
C9 H9A 0.9800
C9 H9B 0.9800
C9 H9C 0.9800

loop_
_geom_hbond_atom_site_label_D
_geom_hbond_atom_site_label_H
_geom_hbond_atom_site_label_A
_geom_hbond_distance_DH
_geom_hbond_distance_HA
_geom_hbond_distance_DA
_geom_hbond_angle_DHA
_geom_hbond_site_symmetry_A
O1 H1 N1 0.86(2) 1.98(2) 2.7615(16) 152(2) 5_666

loop_
_geom_torsion_atom_site_label_1
_geom_torsion_atom_site_label_2
_geom_torsion_atom_site_label_3
_geom_torsion_atom_site_label_4
_geom_torsion
C6 C1 C2 C3 2.59(16)
C7 C1 C2 C3 -176.87(10)
C1 C2 C3 C4 0.32(17)
C9 O2 C4 C5 5.07(16)
C9 O2 C4 C3 -175.36(10)
C2 C3 C4 O2 177.50(10)
C2 C3 C4 C5 -2.91(16)
O2 C4 C5 C6 -177.93(10)
C3 C4 C5 C6 2.52(16)
C4 C5 C6 C1 0.45(16)
C2 C1 C6 C5 -2.98(16)
C7 C1 C6 C5 176.48(10)
O1 N1 C7 C1 1.02(19)
O1 N1 C7 C8 -176.41(11)
C6 C1 C7 N1 -144.35(13)
C2 C1 C7 N1 35.09(19)
C6 C1 C7 C8 32.89(16)
C2 C1 C7 C8 -147.66(12)
N1 C7 C8 F1 -135.28(12)
C1 C7 C8 F1 47.01(16)
N1 C7 C8 F3 -14.70(16)
C1 C7 C8 F3 167.60(10)
N1 C7 C8 F2 105.37(13)
C1 C7 C8 F2 -72.33(15)
